data_1510716
loop_
_publ_author_name
'Benesovsky, F.'
'Nowotny, H.'
'Rogl, P.'

_publ_section_title
;
 Komplexboride in den Systemen Hf-Mo-B und Hf-W-B
;
_journal_name_full 'Monatshefte fuer Chemie (-108,1977)'
_journal_page_first 971
_journal_page_last 984
_journal_volume 102
_journal_year 1971
_chemical_formula_sum 'B2 Hf9 W3'
_chemical_name_systematic 'Hf9 W3 B2'
_space_group_IT_number 194
_symmetry_space_group_name_Hall '-P 6c 2c'
_symmetry_space_group_name_H-M 'P 63/m m c'
_cell_angle_alpha 90
_cell_angle_beta 90
_cell_angle_gamma 120
_cell_formula_units_Z 2
_cell_length_a 8.592
_cell_length_b 8.592
_cell_length_c 8.491
_cell_volume 542.848
_citation_journal_id_ASTM MOCHAP
_cod_data_source_file boron_200.cif
_cod_data_source_block B2Hf9W3
_cod_original_cell_volume 542.8477
_cod_database_code 1510716

loop_
_symmetry_equiv_pos_as_xyz
x,y,z
x-y,x,z+1/2
-y,x-y,z
-x,-y,z+1/2
-x+y,-x,z
y,-x+y,z+1/2
-y,-x,-z+1/2
x-y,-y,-z
x,x-y,-z+1/2
y,x,-z
-x+y,y,-z+1/2
-x,-x+y,-z
-x,-y,-z
-x+y,-x,-z-1/2
y,-x+y,-z
x,y,-z-1/2
x-y,x,-z
-y,x-y,-z-1/2
y,x,z-1/2
-x+y,y,z
-x,-x+y,z-1/2
-y,-x,z
x-y,-y,z-1/2
x,x-y,z

loop_
_atom_site_label
_atom_site_type_symbol
_atom_site_fract_x
_atom_site_fract_y
_atom_site_fract_z
_atom_site_occupancy
_atom_site_U_iso_or_equiv
B1 B 0 0 0 1 0.0
Hf3 Hf 0.546 0.092 0.25 0.5 0.0
W2 W 0.546 0.092 0.25 0.5 0.0
W1 W 0.905 0.81 0.25 0.5 0.0
Hf2 Hf 0.905 0.81 0.25 0.5 0.0
Hf1 Hf 0.205 0.41 0.05 1 0.0
B2 B 0.3333 0.6667 0.25 1 0.0
